data_7063835
loop_
_publ_author_name
'Frank, Inga V.'
'Shakirova, Albina R.'
'Peregudov, Alexander S.'
'Dolgushin, Fedor M.'
'Shchegolikhina, Olga I.'
'Anisimov, Anton A.'

_publ_section_title
;
 Synthesis and structure of new vinylcoppersiloxanes and stereoregular
 organocyclosilsesquioxanes based on them
;
_journal_issue 26
_journal_name_full 'New Journal of Chemistry'
_journal_page_first 11273
_journal_page_last 11284
_journal_paper_doi 10.1039/D5NJ01899D
_journal_volume 49
_journal_year 2025
_chemical_formula_moiety 'C36 H40 Cu3 N4 O15 Si8, 4(C2 H6 O)'
_chemical_formula_sum 'C44 H64 Cu3 N4 O19 Si8'
_chemical_formula_weight 1368.33
_space_group_crystal_system triclinic
_space_group_IT_number 2
_space_group_name_Hall '-P 1'
_space_group_name_H-M_alt 'P -1'
_atom_sites_solution_hydrogens mixed
_atom_sites_solution_primary direct
_audit_creation_method SHELXL-2014/7
_audit_update_record
;
2025-04-15 deposited with the CCDC.	2025-05-30 downloaded from the CCDC.
;
_cell_angle_alpha 92.798(2)
_cell_angle_beta 92.478(2)
_cell_angle_gamma 106.886(2)
_cell_formula_units_Z 2
_cell_length_a 10.8680(17)
_cell_length_b 10.8763(17)
_cell_length_c 25.978(4)
_cell_measurement_reflns_used 9945
_cell_measurement_temperature 120(2)
_cell_measurement_theta_max 28.44
_cell_measurement_theta_min 2.33
_cell_volume 2929.5(8)
_computing_cell_refinement 'Bruker SAINT'
_computing_data_collection 'Bruker APEX2'
_computing_data_reduction 'Bruker SAINT'
_computing_molecular_graphics 'Bruker SHELXTL'
_computing_publication_material 'Bruker SHELXTL'
_computing_structure_refinement 'SHELXL-2014/7 (Sheldrick, 2014)'
_computing_structure_solution 'SHELXS-97 (Sheldrick 2008)'
_diffrn_ambient_temperature 120(2)
_diffrn_measured_fraction_theta_full 1.000
_diffrn_measured_fraction_theta_max 1.000
_diffrn_measurement_device_type 'Bruker APEX-II CCD'
_diffrn_measurement_method '\f and \w scans'
_diffrn_radiation_type MoK\a
_diffrn_radiation_wavelength 0.71073
_diffrn_reflns_av_R_equivalents 0.0430
_diffrn_reflns_av_unetI/netI 0.0539
_diffrn_reflns_Laue_measured_fraction_full 1.000
_diffrn_reflns_Laue_measured_fraction_max 1.000
_diffrn_reflns_limit_h_max 14
_diffrn_reflns_limit_h_min -14
_diffrn_reflns_limit_k_max 14
_diffrn_reflns_limit_k_min -14
_diffrn_reflns_limit_l_max 34
_diffrn_reflns_limit_l_min -34
_diffrn_reflns_number 14108
_diffrn_reflns_point_group_measured_fraction_full 1.000
_diffrn_reflns_point_group_measured_fraction_max 1.000
_diffrn_reflns_theta_full 25.242
_diffrn_reflns_theta_max 28.000
_diffrn_reflns_theta_min 0.786
_exptl_absorpt_coefficient_mu 1.315
_exptl_absorpt_correction_T_max 0.858
_exptl_absorpt_correction_T_min 0.769
_exptl_absorpt_correction_type multi-scan
_exptl_absorpt_process_details SADABS
_exptl_crystal_colour green
_exptl_crystal_density_diffrn 1.551
_exptl_crystal_description prism
_exptl_crystal_F_000 1414
_exptl_crystal_size_max 0.220
_exptl_crystal_size_mid 0.200
_exptl_crystal_size_min 0.120
_refine_diff_density_max 0.962
_refine_diff_density_min -0.545
_refine_diff_density_rms 0.102
_refine_ls_extinction_method none
_refine_ls_goodness_of_fit_ref 1.037
_refine_ls_hydrogen_treatment constr
_refine_ls_matrix_type full
_refine_ls_number_parameters 719
_refine_ls_number_reflns 14108
_refine_ls_number_restraints 6
_refine_ls_restrained_S_all 1.038
_refine_ls_R_factor_all 0.0668
_refine_ls_R_factor_gt 0.0489
_refine_ls_shift/su_max 0.001
_refine_ls_shift/su_mean 0.000
_refine_ls_structure_factor_coef Fsqd
_refine_ls_weighting_details 'w=1/[\s^2^(Fo^2^)+(0.0441P)^2^+4.5573P] where P=(Fo^2^+2Fc^2^)/3'
_refine_ls_weighting_scheme calc
_refine_ls_wR_factor_gt 0.1024
_refine_ls_wR_factor_ref 0.1100
_reflns_Friedel_coverage 0.000
_reflns_number_gt 11521
_reflns_number_total 14108
_reflns_threshold_expression 'I > 2\s(I)'
_cod_data_source_file d5nj01899d2.cif
_cod_data_source_block atw
_cod_depositor_comments 'Adding full bibliography for 7063833--7063836.cif.'
_cod_database_code 7063835
_shelx_shelxl_version_number 2014/7
_shelx_space_group_comment
; 
The symmetry employed for this shelxl refinement is uniquely defined 
by the following loop, which should always be used as a source of 
symmetry information in preference to the above space-group names. 
They are only intended as comments. 
;
_shelx_estimated_absorpt_t_min 0.761
_shelx_estimated_absorpt_t_max 0.858

loop_
_space_group_symop_operation_xyz
'x, y, z'
'-x, -y, -z'

loop_
_atom_site_label
_atom_site_type_symbol
_atom_site_fract_x
_atom_site_fract_y
_atom_site_fract_z
_atom_site_U_iso_or_equiv
_atom_site_adp_type
_atom_site_occupancy
_atom_site_site_symmetry_order
_atom_site_calc_flag
_atom_site_refinement_flags_posn
_atom_site_refinement_flags_adp
_atom_site_refinement_flags_occupancy
_atom_site_disorder_assembly
_atom_site_disorder_group
Cu1 Cu 0.22695(5) 0.31269(5) 0.25242(2) 0.01674(10) Uani 1 1 d . . . . .
Cu2 Cu 0.13636(5) 0.29435(6) 0.36116(2) 0.02238(13) Uani 1 1 d . . . . .
Cu3 Cu 0.25257(5) 0.39303(5) 0.14209(2) 0.01941(12) Uani 1 1 d . . . . .
Si1 Si 0.51449(12) 0.19804(12) 0.21061(5) 0.0214(3) Uani 1 1 d . . . . .
Si2 Si 0.35097(13) 0.03491(12) 0.29315(5) 0.0231(3) Uani 1 1 d . . . . .
Si3 Si 0.37838(14) 0.20798(14) 0.39543(5) 0.0283(3) Uani 1 1 d . . . . .
Si4 Si 0.43066(12) 0.45239(13) 0.34558(5) 0.0227(3) Uani 1 1 d . . . . .
Si5 Si 0.50668(12) 0.47120(12) 0.23612(5) 0.0203(3) Uani 1 1 d . . . . .
Si6 Si 0.33617(13) 0.14751(12) 0.10938(5) 0.0212(3) Uani 1 1 d . . . . .
Si7 Si 0.08983(12) 0.10358(11) 0.15905(5) 0.0189(3) Uani 1 1 d . . . . .
Si8 Si 0.07386(12) 0.03228(12) 0.26819(5) 0.0197(3) Uani 1 1 d . . . . .
O1 O 0.4076(3) 0.1471(3) 0.25357(15) 0.0279(7) Uani 1 1 d . . . . .
O2 O 0.3852(4) 0.0966(3) 0.35148(13) 0.0319(8) Uani 1 1 d . . . . .
O3 O 0.4739(3) 0.3445(3) 0.37716(14) 0.0326(8) Uani 1 1 d . . . . .
O4 O 0.5285(3) 0.4936(3) 0.29898(13) 0.0277(8) Uani 1 1 d . . . . .
O5 O 0.5655(3) 0.3543(3) 0.21758(13) 0.0255(7) Uani 1 1 d . . . . .
O6 O 0.4474(3) 0.1482(3) 0.15388(13) 0.0262(7) Uani 1 1 d . . . . .
O7 O 0.1976(3) 0.0550(3) 0.12801(13) 0.0255(7) Uani 1 1 d . . . . .
O8 O 0.0425(3) 0.0090(3) 0.20543(13) 0.0232(7) Uani 1 1 d . . . . .
O9 O 0.1973(3) -0.0222(3) 0.28133(14) 0.0287(8) Uani 1 1 d . . . . .
O10 O 0.2362(3) 0.2160(3) 0.40395(14) 0.0310(8) Uani 1 1 d . . . . .
O11 O 0.2832(3) 0.3934(3) 0.32281(12) 0.0215(7) Uani 1 1 d . . . . .
O12 O 0.3556(3) 0.4376(3) 0.21945(12) 0.0223(7) Uani 1 1 d . . . . .
O13 O 0.3268(3) 0.2879(3) 0.09933(13) 0.0246(7) Uani 1 1 d . . . . .
O14 O 0.1522(3) 0.2513(3) 0.18218(12) 0.0199(7) Uani 1 1 d . . . . .
O15 O 0.1043(3) 0.1818(3) 0.28529(12) 0.0195(6) Uani 1 1 d . . . . .
N1 N -0.0315(4) 0.2010(4) 0.39089(16) 0.0283(9) Uani 1 1 d . . . . .
N2 N 0.0320(4) 0.4170(4) 0.34584(16) 0.0275(9) Uani 1 1 d . . . . .
N3 N 0.1392(4) 0.5053(4) 0.15975(15) 0.0221(8) Uani 1 1 d . . . . .
N4 N 0.3489(4) 0.5523(4) 0.10855(17) 0.0265(9) Uani 1 1 d . . . . .
C1 C 0.6550(5) 0.1362(5) 0.2199(2) 0.0305(12) Uani 1 1 d . . . . .
H1A H 0.6440 0.0478 0.2108 0.037 Uiso 1 1 calc R U . . .
C2 C 0.7689(5) 0.2074(6) 0.2383(2) 0.0383(13) Uani 1 1 d . . . . .
H2A H 0.7828 0.2961 0.2477 0.046 Uiso 1 1 calc R U . . .
H2B H 0.8377 0.1704 0.2422 0.046 Uiso 1 1 calc R U . . .
C3 C 0.4218(5) -0.0995(5) 0.2842(2) 0.0313(12) Uani 1 1 d . . . . .
H3A H 0.5123 -0.0825 0.2901 0.038 Uiso 1 1 calc R U . . .
C4 C 0.3515(6) -0.2182(5) 0.2701(2) 0.0371(13) Uani 1 1 d . . . . .
H4A H 0.2609 -0.2371 0.2640 0.044 Uiso 1 1 calc R U . . .
H4B H 0.3915 -0.2846 0.2659 0.044 Uiso 1 1 calc R U . . .
C5 C 0.4520(6) 0.1720(7) 0.4565(2) 0.0461(16) Uani 1 1 d D . . . .
H5A H 0.4137 0.0915 0.4705 0.055 Uiso 0.75 1 d R U P A 1
H5B H 0.5033 0.2453 0.4777 0.055 Uiso 0.25 1 d R U P B 2
C6 C 0.5519(11) 0.2493(12) 0.4808(4) 0.077(3) Uani 0.75 1 d D . P C 1
H6A H 0.5924 0.3302 0.4677 0.092 Uiso 0.75 1 calc R U P C 1
H6B H 0.5853 0.2257 0.5120 0.092 Uiso 0.75 1 calc R U P C 1
C6' C 0.446(3) 0.066(2) 0.4756(11) 0.056(7) Uiso 0.25 1 d D . P C 2
H6'A H 0.3978 -0.0126 0.4577 0.068 Uiso 0.25 1 calc R U P C 2
H6'B H 0.4905 0.0647 0.5078 0.068 Uiso 0.25 1 calc R U P C 2
C7 C 0.4516(5) 0.5945(5) 0.3909(2) 0.0335(12) Uani 1 1 d . . . . .
H7A H 0.3990 0.5843 0.4196 0.040 Uiso 1 1 calc R U . . .
C8 C 0.5321(7) 0.7066(6) 0.3865(3) 0.0572(19) Uani 1 1 d . . . . .
H8A H 0.5863 0.7208 0.3584 0.069 Uiso 1 1 calc R U . . .
H8B H 0.5370 0.7750 0.4115 0.069 Uiso 1 1 calc R U . . .
C9 C 0.6028(5) 0.6190(5) 0.2084(2) 0.0317(12) Uani 1 1 d . . . . .
H9A H 0.5966 0.6982 0.2234 0.038 Uiso 1 1 calc R U . . .
C10 C 0.6777(5) 0.6261(6) 0.1707(2) 0.0429(14) Uani 1 1 d . . . . .
H10A H 0.6874 0.5497 0.1543 0.051 Uiso 1 1 calc R U . . .
H10B H 0.7232 0.7077 0.1594 0.051 Uiso 1 1 calc R U . . .
C11 C 0.3751(5) 0.0684(5) 0.0494(2) 0.0284(11) Uani 1 1 d . . . . .
H11A H 0.4590 0.1020 0.0374 0.034 Uiso 1 1 calc R U . . .
C12 C 0.2962(6) -0.0291(5) 0.0227(2) 0.0403(14) Uani 1 1 d . . . . .
H12A H 0.2115 -0.0654 0.0334 0.048 Uiso 1 1 calc R U . . .
H12B H 0.3233 -0.0641 -0.0075 0.048 Uiso 1 1 calc R U . . .
C13 C -0.0519(5) 0.0900(5) 0.1151(2) 0.0359(13) Uani 1 1 d . . . . .
H13A H -0.0384 0.1368 0.0849 0.043 Uiso 1 1 calc R U . . .
C14 C -0.1666(6) 0.0227(7) 0.1221(3) 0.0592(19) Uani 1 1 d . . . . .
H14A H -0.1841 -0.0256 0.1518 0.071 Uiso 1 1 calc R U . . .
H14B H -0.2346 0.0208 0.0975 0.071 Uiso 1 1 calc R U . . .
C15 C -0.0653(5) -0.0711(5) 0.2998(2) 0.0303(11) Uani 1 1 d . . . . .
H15A H -0.0491 -0.0963 0.3334 0.036 Uiso 1 1 calc R U . . .
C16 C -0.1823(5) -0.1118(5) 0.2802(2) 0.0406(13) Uani 1 1 d . . . . .
H16A H -0.2028 -0.0889 0.2468 0.049 Uiso 1 1 calc R U . . .
H16B H -0.2479 -0.1646 0.2992 0.049 Uiso 1 1 calc R U . . .
C17 C -0.0537(6) 0.0908(5) 0.4135(2) 0.0405(14) Uani 1 1 d . . . . .
H17A H 0.0170 0.0598 0.4227 0.049 Uiso 1 1 calc R U . . .
C18 C -0.1783(6) 0.0183(6) 0.4242(3) 0.0544(19) Uani 1 1 d . . . . .
H18A H -0.1925 -0.0601 0.4408 0.065 Uiso 1 1 calc R U . . .
C19 C -0.2804(6) 0.0648(6) 0.4098(3) 0.061(2) Uani 1 1 d . . . . .
H19A H -0.3663 0.0168 0.4156 0.073 Uiso 1 1 calc R U . . .
C20 C -0.2568(6) 0.1785(6) 0.3876(3) 0.0503(17) Uani 1 1 d . . . . .
H20A H -0.3259 0.2116 0.3783 0.060 Uiso 1 1 calc R U . . .
C21 C -0.1315(5) 0.2467(5) 0.3784(2) 0.0332(12) Uani 1 1 d . . . . .
C22 C -0.0937(5) 0.3737(5) 0.3569(2) 0.0302(11) Uani 1 1 d . . . . .
C23 C -0.1771(5) 0.4488(6) 0.3486(2) 0.0385(13) Uani 1 1 d . . . . .
H23A H -0.2657 0.4169 0.3553 0.046 Uiso 1 1 calc R U . . .
C24 C -0.1292(6) 0.5683(6) 0.3309(2) 0.0462(15) Uani 1 1 d . . . . .
H24A H -0.1844 0.6207 0.3257 0.055 Uiso 1 1 calc R U . . .
C25 C -0.0012(6) 0.6136(6) 0.3203(2) 0.0404(14) Uani 1 1 d . . . . .
H25A H 0.0326 0.6965 0.3076 0.049 Uiso 1 1 calc R U . . .
C26 C 0.0773(5) 0.5344(5) 0.3286(2) 0.0318(12) Uani 1 1 d . . . . .
H26A H 0.1659 0.5650 0.3218 0.038 Uiso 1 1 calc R U . . .
C27 C 0.0254(5) 0.4694(5) 0.1817(2) 0.0274(11) Uani 1 1 d . . . . .
H27A H -0.0101 0.3815 0.1885 0.033 Uiso 1 1 calc R U . . .
C28 C -0.0420(6) 0.5552(5) 0.1947(2) 0.0356(13) Uani 1 1 d . . . . .
H28A H -0.1230 0.5267 0.2096 0.043 Uiso 1 1 calc R U . . .
C29 C 0.0111(6) 0.6837(5) 0.1855(2) 0.0393(13) Uani 1 1 d . . . . .
H29A H -0.0324 0.7451 0.1945 0.047 Uiso 1 1 calc R U . . .
C30 C 0.1285(6) 0.7215(5) 0.1630(2) 0.0358(13) Uani 1 1 d . . . . .
H30A H 0.1668 0.8093 0.1566 0.043 Uiso 1 1 calc R U . . .
C31 C 0.1893(5) 0.6294(5) 0.1499(2) 0.0283(11) Uani 1 1 d . . . . .
C32 C 0.3119(5) 0.6573(5) 0.1227(2) 0.0279(11) Uani 1 1 d . . . . .
C33 C 0.3819(6) 0.7781(5) 0.1096(2) 0.0425(15) Uani 1 1 d . . . . .
H33A H 0.3578 0.8520 0.1206 0.051 Uiso 1 1 calc R U . . .
C34 C 0.4887(6) 0.7901(6) 0.0799(3) 0.0484(16) Uani 1 1 d . . . . .
H34A H 0.5385 0.8724 0.0707 0.058 Uiso 1 1 calc R U . . .
C35 C 0.5210(6) 0.6808(6) 0.0642(2) 0.0421(14) Uani 1 1 d . . . . .
H35A H 0.5907 0.6861 0.0427 0.051 Uiso 1 1 calc R U . . .
C36 C 0.4496(5) 0.5640(5) 0.0804(2) 0.0308(11) Uani 1 1 d . . . . .
H36A H 0.4737 0.4891 0.0710 0.037 Uiso 1 1 calc R U . . .
O1S O 0.2189(4) 0.3299(4) 0.00851(16) 0.0490(11) Uani 1 1 d . . . . .
H1S H 0.2521 0.3125 0.0360 0.073 Uiso 1 1 calc R U . . .
C1S C 0.1313(7) 0.2185(7) -0.0145(3) 0.0559(17) Uani 1 1 d . . . . .
H1SA H 0.0699 0.1772 0.0111 0.067 Uiso 1 1 calc R U . . .
H1SB H 0.1780 0.1570 -0.0257 0.067 Uiso 1 1 calc R U . . .
C2S C 0.0587(6) 0.2489(7) -0.0601(3) 0.0555(17) Uani 1 1 d . . . . .
H2SA H -0.0021 0.1693 -0.0757 0.083 Uiso 1 1 calc R U . . .
H2SB H 0.1195 0.2887 -0.0856 0.083 Uiso 1 1 calc R U . . .
H2SC H 0.0114 0.3086 -0.0489 0.083 Uiso 1 1 calc R U . . .
O2S O 0.1870(5) 0.2546(5) 0.50376(17) 0.0600(13) Uani 1 1 d . . . . .
H2S H 0.1931 0.2375 0.4723 0.090 Uiso 1 1 calc R U . . .
C3S C 0.2508(9) 0.3899(9) 0.5165(3) 0.083(3) Uani 1 1 d . . . . .
H3SA H 0.3359 0.4144 0.5014 0.099 Uiso 1 1 calc R U . . .
H3SB H 0.2650 0.4054 0.5545 0.099 Uiso 1 1 calc R U . . .
C4S C 0.1723(10) 0.4716(9) 0.4966(4) 0.097(3) Uani 1 1 d . . . . .
H4SA H 0.2171 0.5625 0.5060 0.146 Uiso 1 1 calc R U . . .
H4SB H 0.0882 0.4478 0.5117 0.146 Uiso 1 1 calc R U . . .
H4SC H 0.1602 0.4582 0.4589 0.146 Uiso 1 1 calc R U . . .
O3S O 0.1654(9) 0.5732(8) 0.0123(3) 0.119(3) Uani 1 1 d . . . . .
H3S H 0.1570 0.4938 0.0104 0.179 Uiso 1 1 calc R U . . .
C5S C 0.1564(12) 0.6162(10) -0.0385(4) 0.103(3) Uani 1 1 d . . . . .
H5SA H 0.0863 0.5515 -0.0592 0.123 Uiso 1 1 calc R U . . .
H5SB H 0.1331 0.6978 -0.0361 0.123 Uiso 1 1 calc R U . . .
C6S C 0.2695(10) 0.6359(11) -0.0637(5) 0.116(4) Uani 1 1 d . . . . .
H6SA H 0.2585 0.6680 -0.0977 0.174 Uiso 1 1 calc R U . . .
H6SB H 0.2905 0.5544 -0.0681 0.174 Uiso 1 1 calc R U . . .
H6SC H 0.3396 0.6992 -0.0433 0.174 Uiso 1 1 calc R U . . .
O4S O -0.0038(7) 0.1738(6) 0.5667(3) 0.104(2) Uani 1 1 d D . . . .
H4S H 0.0691 0.2260 0.5633 0.155 Uiso 1 1 calc R U . D 1
C7S C -0.1056(11) 0.2359(9) 0.5535(4) 0.078(4) Uani 0.75 1 d D . P E 1
H7SA H -0.0750 0.3295 0.5631 0.093 Uiso 0.75 1 calc R U P E 1
H7SB H -0.1307 0.2227 0.5161 0.093 Uiso 0.75 1 calc R U P E 1
C7S' C -0.1317(19) 0.119(3) 0.5499(12) 0.088(11) Uiso 0.25 1 d D . P E 2
H7SC H -0.1548 0.0240 0.5514 0.105 Uiso 0.25 1 calc R U P E 2
H7SD H -0.1455 0.1386 0.5137 0.105 Uiso 0.25 1 calc R U P E 2
C8S C -0.2153(12) 0.1718(12) 0.5841(5) 0.131(5) Uani 1 1 d D . . . .
H8SA H -0.2867 0.2074 0.5766 0.197 Uiso 0.75 1 d R U P E 1
H8SB H -0.2432 0.0789 0.5751 0.197 Uiso 0.75 1 d R U P E 1
H8SC H -0.1887 0.1875 0.6210 0.197 Uiso 0.75 1 d R U P E 1
H8SD H -0.3041 0.1319 0.5731 0.197 Uiso 0.25 1 d R U P E 2
H8SE H -0.2010 0.1552 0.6195 0.197 Uiso 0.25 1 d R U P E 2
H8SF H -0.1944 0.2630 0.5809 0.197 Uiso 0.25 1 d R U P E 2

loop_
_atom_site_aniso_label
_atom_site_aniso_U_11
_atom_site_aniso_U_22
_atom_site_aniso_U_33
_atom_site_aniso_U_23
_atom_site_aniso_U_13
_atom_site_aniso_U_12
Cu1 0.0160(3) 0.0141(2) 0.0208(2) 0.0000(2) 0.0005(2) 0.00565(16)
Cu2 0.0205(3) 0.0269(3) 0.0229(3) 0.0018(2) 0.0035(2) 0.0115(2)
Cu3 0.0230(3) 0.0141(3) 0.0231(3) 0.0022(2) 0.0014(2) 0.0082(2)
Si1 0.0197(6) 0.0220(6) 0.0267(7) 0.0029(5) 0.0041(5) 0.0119(5)
Si2 0.0256(7) 0.0220(6) 0.0264(7) 0.0053(5) 0.0041(6) 0.0135(6)
Si3 0.0296(7) 0.0365(8) 0.0241(7) 0.0041(6) 0.0008(6) 0.0180(6)
Si4 0.0177(6) 0.0271(7) 0.0237(7) -0.0038(5) -0.0014(5) 0.0083(5)
Si5 0.0170(6) 0.0171(6) 0.0267(7) 0.0004(5) 0.0008(5) 0.0052(5)
Si6 0.0261(7) 0.0181(6) 0.0226(7) 0.0011(5) 0.0038(5) 0.0110(5)
Si7 0.0197(6) 0.0145(6) 0.0228(7) -0.0005(5) -0.0005(5) 0.0057(5)
Si8 0.0186(6) 0.0171(6) 0.0250(7) 0.0037(5) 0.0037(5) 0.0070(5)
O1 0.0316(19) 0.0265(17) 0.0309(17) 0.0057(14) 0.0065(15) 0.0157(13)
O2 0.044(2) 0.036(2) 0.0241(19) 0.0064(15) 0.0041(16) 0.0234(18)
O3 0.0279(18) 0.036(2) 0.036(2) 0.0031(16) -0.0050(15) 0.0142(16)
O4 0.0153(16) 0.0371(19) 0.0288(19) -0.0034(15) 0.0003(14) 0.0059(15)
O5 0.0244(17) 0.0235(16) 0.033(2) 0.0024(14) 0.0031(14) 0.0132(14)
O6 0.0263(18) 0.0257(17) 0.0280(19) 0.0004(14) 0.0014(14) 0.0101(14)
O7 0.0258(17) 0.0192(16) 0.0324(19) -0.0010(14) 0.0067(14) 0.0079(13)
O8 0.0248(17) 0.0142(15) 0.0287(18) -0.0005(13) 0.0014(14) 0.0033(13)
O9 0.0299(19) 0.0193(16) 0.041(2) 0.0088(15) 0.0059(16) 0.0121(14)
O10 0.0314(19) 0.040(2) 0.0276(19) 0.0086(15) 0.0050(15) 0.0179(17)
O11 0.0175(16) 0.0241(17) 0.0222(17) -0.0029(13) 0.0014(13) 0.0059(14)
O12 0.0227(17) 0.0178(15) 0.0247(18) 0.0028(13) 0.0017(13) 0.0030(13)
O13 0.0328(18) 0.0230(16) 0.0218(17) 0.0043(13) 0.0051(14) 0.0134(14)
O14 0.0232(17) 0.0142(15) 0.0219(17) 0.0019(12) 0.0027(13) 0.0044(13)
O15 0.0197(16) 0.0186(15) 0.0216(17) 0.0013(13) 0.0038(13) 0.0077(13)
N1 0.029(2) 0.031(2) 0.026(2) 0.0008(17) 0.0119(18) 0.0095(19)
N2 0.028(2) 0.035(2) 0.025(2) -0.0026(18) 0.0026(18) 0.0167(19)
N3 0.027(2) 0.0173(18) 0.024(2) 0.0000(15) -0.0017(17) 0.0100(16)
N4 0.029(2) 0.022(2) 0.029(2) 0.0069(17) -0.0009(17) 0.0084(17)
C1 0.033(3) 0.029(3) 0.038(3) 0.008(2) 0.005(2) 0.022(2)
C2 0.032(3) 0.042(3) 0.045(4) 0.001(3) -0.003(3) 0.020(3)
C3 0.029(3) 0.029(3) 0.043(3) 0.010(2) 0.006(2) 0.018(2)
C4 0.039(3) 0.029(3) 0.050(4) 0.004(2) 0.011(3) 0.020(2)
C5 0.047(4) 0.069(4) 0.034(3) 0.008(3) 0.003(3) 0.035(3)
C6 0.087(8) 0.095(8) 0.054(7) -0.019(6) -0.029(6) 0.046(7)
C7 0.030(3) 0.037(3) 0.032(3) -0.009(2) 0.002(2) 0.008(2)
C8 0.063(4) 0.043(4) 0.052(4) -0.016(3) 0.015(3) -0.004(3)
C9 0.023(3) 0.024(3) 0.046(3) 0.006(2) 0.000(2) 0.003(2)
C10 0.030(3) 0.041(3) 0.057(4) 0.014(3) 0.002(3) 0.008(2)
C11 0.033(3) 0.026(2) 0.029(3) 0.001(2) 0.006(2) 0.013(2)
C12 0.053(4) 0.039(3) 0.033(3) -0.007(3) 0.003(3) 0.022(3)
C13 0.036(3) 0.045(3) 0.026(3) 0.003(2) -0.003(2) 0.011(3)
C14 0.038(4) 0.078(5) 0.058(5) -0.002(4) -0.006(3) 0.013(3)
C15 0.032(3) 0.022(2) 0.038(3) 0.003(2) 0.012(2) 0.007(2)
C16 0.034(3) 0.036(3) 0.050(4) 0.011(3) 0.005(3) 0.004(2)
C17 0.043(3) 0.038(3) 0.046(4) 0.001(3) 0.016(3) 0.018(3)
C18 0.057(4) 0.035(3) 0.077(5) 0.015(3) 0.046(4) 0.015(3)
C19 0.044(4) 0.039(3) 0.103(6) 0.012(4) 0.048(4) 0.010(3)
C20 0.028(3) 0.049(4) 0.078(5) 0.009(3) 0.023(3) 0.015(3)
C21 0.029(3) 0.038(3) 0.037(3) -0.003(2) 0.011(2) 0.017(2)
C22 0.029(3) 0.038(3) 0.029(3) 0.001(2) 0.003(2) 0.020(2)
C23 0.026(3) 0.052(3) 0.045(3) 0.000(3) 0.003(2) 0.022(2)
C24 0.050(4) 0.058(4) 0.047(4) 0.009(3) 0.006(3) 0.041(3)
C25 0.048(3) 0.043(3) 0.039(3) 0.012(3) 0.010(3) 0.024(3)
C26 0.032(3) 0.040(3) 0.029(3) 0.006(2) 0.007(2) 0.018(2)
C27 0.031(3) 0.023(2) 0.032(3) 0.004(2) 0.000(2) 0.013(2)
C28 0.043(3) 0.038(3) 0.038(3) 0.005(2) 0.007(2) 0.028(3)
C29 0.052(4) 0.033(3) 0.045(3) -0.002(2) 0.001(3) 0.032(3)
C30 0.056(4) 0.019(2) 0.037(3) 0.001(2) -0.003(3) 0.020(2)
C31 0.038(3) 0.021(2) 0.027(3) 0.005(2) -0.004(2) 0.010(2)
C32 0.034(3) 0.020(2) 0.028(3) 0.0038(19) -0.006(2) 0.004(2)
C33 0.054(4) 0.023(3) 0.050(4) 0.011(2) -0.005(3) 0.012(3)
C34 0.044(4) 0.037(3) 0.060(4) 0.024(3) 0.004(3) 0.002(3)
C35 0.034(3) 0.046(3) 0.045(3) 0.017(3) 0.004(3) 0.007(3)
C36 0.030(3) 0.033(3) 0.030(3) 0.008(2) 0.005(2) 0.008(2)
O1S 0.064(3) 0.043(2) 0.038(2) 0.0026(18) -0.019(2) 0.017(2)
C1S 0.064(4) 0.059(4) 0.049(4) 0.004(3) -0.002(3) 0.025(4)
C2S 0.051(4) 0.060(4) 0.057(4) -0.003(3) -0.002(3) 0.019(3)
O2S 0.083(4) 0.082(4) 0.033(2) 0.009(2) 0.018(2) 0.049(3)
C3S 0.120(7) 0.115(8) 0.045(4) 0.003(4) 0.009(5) 0.083(7)
C4S 0.120(8) 0.105(7) 0.099(7) 0.027(6) 0.025(6) 0.078(7)
O3S 0.156(7) 0.113(6) 0.110(6) 0.011(5) -0.015(5) 0.075(6)
C5S 0.141(10) 0.080(7) 0.099(8) 0.016(6) -0.012(7) 0.054(7)
C6S 0.080(7) 0.102(8) 0.150(11) -0.056(8) 0.027(7) 0.012(6)
O4S 0.122(5) 0.085(4) 0.134(6) 0.041(4) 0.065(5) 0.066(4)
C7S 0.141(11) 0.050(6) 0.061(7) 0.009(5) 0.050(7) 0.052(7)
C8S 0.133(11) 0.122(10) 0.120(10) 0.029(8) -0.006(8) 0.004(8)

loop_
_atom_type_symbol
_atom_type_description
_atom_type_scat_dispersion_real
_atom_type_scat_dispersion_imag
_atom_type_scat_source
C C 0.0033 0.0016 'International Tables Vol C Tables 4.2.6.8 and 6.1.1.4'
H H 0.0000 0.0000 'International Tables Vol C Tables 4.2.6.8 and 6.1.1.4'
O O 0.0106 0.0060 'International Tables Vol C Tables 4.2.6.8 and 6.1.1.4'
N N 0.0061 0.0033 'International Tables Vol C Tables 4.2.6.8 and 6.1.1.4'
Si Si 0.0817 0.0704 'International Tables Vol C Tables 4.2.6.8 and 6.1.1.4'
Cu Cu 0.3201 1.2651 'International Tables Vol C Tables 4.2.6.8 and 6.1.1.4'

loop_
_geom_angle_atom_site_label_1
_geom_angle_atom_site_label_2
_geom_angle_atom_site_label_3
_geom_angle
_geom_angle_site_symmetry_1
_geom_angle_site_symmetry_3
_geom_angle_publ_flag
O15 Cu1 O12 176.87(12) . . ?
O15 Cu1 O14 94.47(13) . . ?
O12 Cu1 O14 85.65(13) . . ?
O15 Cu1 O11 86.02(13) . . ?
O12 Cu1 O11 94.39(13) . . ?
O14 Cu1 O11 170.42(11) . . ?
O15 Cu1 Cu2 47.22(9) . . ?
O12 Cu1 Cu2 133.76(10) . . ?
O14 Cu1 Cu2 137.07(9) . . ?
O11 Cu1 Cu2 40.29(9) . . ?
O15 Cu1 Cu3 133.86(10) . . ?
O12 Cu1 Cu3 46.73(10) . . ?
O14 Cu1 Cu3 39.90(9) . . ?
O11 Cu1 Cu3 137.44(9) . . ?
Cu2 Cu1 Cu3 158.92(2) . . ?
O10 Cu2 O11 95.56(14) . . ?
O10 Cu2 N1 93.67(17) . . ?
O11 Cu2 N1 170.51(16) . . ?
O10 Cu2 N2 155.25(16) . . ?
O11 Cu2 N2 92.50(15) . . ?
N1 Cu2 N2 79.95(17) . . ?
O10 Cu2 O15 105.41(14) . . ?
O11 Cu2 O15 77.85(12) . . ?
N1 Cu2 O15 97.55(14) . . ?
N2 Cu2 O15 99.15(14) . . ?
O10 Cu2 Cu1 111.29(11) . . ?
O11 Cu2 Cu1 40.16(9) . . ?
N1 Cu2 Cu1 133.22(13) . . ?
N2 Cu2 Cu1 89.77(12) . . ?
O15 Cu2 Cu1 38.99(8) . . ?
O13 Cu3 O14 95.89(13) . . ?
O13 Cu3 N4 91.48(16) . . ?
O14 Cu3 N4 172.45(15) . . ?
O13 Cu3 N3 157.30(15) . . ?
O14 Cu3 N3 92.51(14) . . ?
N4 Cu3 N3 81.22(16) . . ?
O13 Cu3 O12 110.67(13) . . ?
O14 Cu3 O12 77.53(12) . . ?
N4 Cu3 O12 98.35(15) . . ?
N3 Cu3 O12 91.72(14) . . ?
O13 Cu3 Cu1 113.21(10) . . ?
O14 Cu3 Cu1 39.56(9) . . ?
N4 Cu3 Cu1 135.06(13) . . ?
N3 Cu3 Cu1 86.42(11) . . ?
O12 Cu3 Cu1 38.82(8) . . ?
O6 Si1 O5 111.89(19) . . ?
O6 Si1 O1 108.6(2) . . ?
O5 Si1 O1 108.00(18) . . ?
O6 Si1 C1 108.4(2) . . ?
O5 Si1 C1 108.0(2) . . ?
O1 Si1 C1 111.9(2) . . ?
O2 Si2 O9 111.2(2) . . ?
O2 Si2 O1 108.7(2) . . ?
O9 Si2 O1 108.74(19) . . ?
O2 Si2 C3 109.0(2) . . ?
O9 Si2 C3 107.8(2) . . ?
O1 Si2 C3 111.4(2) . . ?
O10 Si3 O2 114.2(2) . . ?
O10 Si3 O3 112.2(2) . . ?
O2 Si3 O3 105.8(2) . . ?
O10 Si3 C5 110.1(2) . . ?
O2 Si3 C5 106.8(2) . . ?
O3 Si3 C5 107.3(3) . . ?
O11 Si4 O3 109.57(18) . . ?
O11 Si4 O4 111.03(18) . . ?
O3 Si4 O4 107.88(19) . . ?
O11 Si4 C7 112.0(2) . . ?
O3 Si4 C7 107.4(2) . . ?
O4 Si4 C7 108.7(2) . . ?
O12 Si5 O4 109.74(18) . . ?
O12 Si5 O5 111.59(18) . . ?
O4 Si5 O5 108.12(19) . . ?
O12 Si5 C9 112.3(2) . . ?
O4 Si5 C9 107.5(2) . . ?
O5 Si5 C9 107.4(2) . . ?
O13 Si6 O6 112.98(18) . . ?
O13 Si6 O7 110.76(18) . . ?
O6 Si6 O7 107.30(18) . . ?
O13 Si6 C11 110.9(2) . . ?
O6 Si6 C11 106.9(2) . . ?
O7 Si6 C11 107.8(2) . . ?
O14 Si7 O8 110.43(17) . . ?
O14 Si7 O7 109.94(17) . . ?
O8 Si7 O7 108.50(17) . . ?
O14 Si7 C13 110.6(2) . . ?
O8 Si7 C13 107.6(2) . . ?
O7 Si7 C13 109.8(2) . . ?
O15 Si8 O8 110.02(17) . . ?
O15 Si8 O9 112.10(18) . . ?
O8 Si8 O9 106.49(19) . . ?
O15 Si8 C15 113.1(2) . . ?
O8 Si8 C15 107.9(2) . . ?
O9 Si8 C15 106.9(2) . . ?
Si2 O1 Si1 145.20(19) . . ?
Si2 O2 Si3 148.6(2) . . ?
Si4 O3 Si3 126.7(2) . . ?
Si5 O4 Si4 132.4(2) . . ?
Si1 O5 Si5 136.8(2) . . ?
Si1 O6 Si6 148.8(2) . . ?
Si7 O7 Si6 126.4(2) . . ?
Si7 O8 Si8 131.0(2) . . ?
Si2 O9 Si8 138.2(2) . . ?
Si3 O10 Cu2 127.1(2) . . ?
Si4 O11 Cu1 125.90(18) . . ?
Si4 O11 Cu2 126.05(19) . . ?
Cu1 O11 Cu2 99.55(13) . . ?
Si5 O12 Cu1 122.36(19) . . ?
Si5 O12 Cu3 130.65(19) . . ?
Cu1 O12 Cu3 94.44(13) . . ?
Si6 O13 Cu3 127.43(19) . . ?
Si7 O14 Cu1 128.07(18) . . ?
Si7 O14 Cu3 124.33(18) . . ?
Cu1 O14 Cu3 100.54(13) . . ?
Si8 O15 Cu1 122.35(18) . . ?
Si8 O15 Cu2 134.17(18) . . ?
Cu1 O15 Cu2 93.78(12) . . ?
C17 N1 C21 119.3(5) . . ?
C17 N1 Cu2 125.0(4) . . ?
C21 N1 Cu2 114.8(3) . . ?
C26 N2 C22 119.4(4) . . ?
C26 N2 Cu2 126.1(4) . . ?
C22 N2 Cu2 114.5(3) . . ?
C31 N3 C27 118.8(4) . . ?
C31 N3 Cu3 114.2(3) . . ?
C27 N3 Cu3 127.0(3) . . ?
C36 N4 C32 120.3(4) . . ?
C36 N4 Cu3 126.0(3) . . ?
C32 N4 Cu3 113.3(3) . . ?
C2 C1 Si1 123.7(4) . . ?
C2 C1 H1A 118.2 . . ?
Si1 C1 H1A 118.2 . . ?
C1 C2 H2A 120.0 . . ?
C1 C2 H2B 120.0 . . ?
H2A C2 H2B 120.0 . . ?
C4 C3 Si2 122.5(4) . . ?
C4 C3 H3A 118.7 . . ?
Si2 C3 H3A 118.7 . . ?
C3 C4 H4A 120.0 . . ?
C3 C4 H4B 120.0 . . ?
H4A C4 H4B 120.0 . . ?
C6' C5 Si3 130.9(15) . . ?
C6 C5 Si3 123.7(7) . . ?
C6 C5 H5A 118.2 . . ?
Si3 C5 H5A 118.1 . . ?
C6' C5 H5B 113.3 . . ?
Si3 C5 H5B 115.9 . . ?
C5 C6 H6A 120.0 . . ?
C5 C6 H6B 120.0 . . ?
H6A C6 H6B 120.0 . . ?
C5 C6' H6'A 120.0 . . ?
C5 C6' H6'B 120.0 . . ?
H6'A C6' H6'B 120.0 . . ?
C8 C7 Si4 125.1(5) . . ?
C8 C7 H7A 117.5 . . ?
Si4 C7 H7A 117.5 . . ?
C7 C8 H8A 120.0 . . ?
C7 C8 H8B 120.0 . . ?
H8A C8 H8B 120.0 . . ?
C10 C9 Si5 126.8(5) . . ?
C10 C9 H9A 116.6 . . ?
Si5 C9 H9A 116.6 . . ?
C9 C10 H10A 120.0 . . ?
C9 C10 H10B 120.0 . . ?
H10A C10 H10B 120.0 . . ?
C12 C11 Si6 125.0(4) . . ?
C12 C11 H11A 117.5 . . ?
Si6 C11 H11A 117.5 . . ?
C11 C12 H12A 120.0 . . ?
C11 C12 H12B 120.0 . . ?
H12A C12 H12B 120.0 . . ?
C14 C13 Si7 125.2(5) . . ?
C14 C13 H13A 117.4 . . ?
Si7 C13 H13A 117.4 . . ?
C13 C14 H14A 120.0 . . ?
C13 C14 H14B 120.0 . . ?
H14A C14 H14B 120.0 . . ?
C16 C15 Si8 125.6(5) . . ?
C16 C15 H15A 117.2 . . ?
Si8 C15 H15A 117.2 . . ?
C15 C16 H16A 120.0 . . ?
C15 C16 H16B 120.0 . . ?
H16A C16 H16B 120.0 . . ?
N1 C17 C18 122.0(6) . . ?
N1 C17 H17A 119.0 . . ?
C18 C17 H17A 119.0 . . ?
C19 C18 C17 118.0(6) . . ?
C19 C18 H18A 121.0 . . ?
C17 C18 H18A 121.0 . . ?
C20 C19 C18 119.6(6) . . ?
C20 C19 H19A 120.2 . . ?
C18 C19 H19A 120.2 . . ?
C19 C20 C21 119.9(6) . . ?
C19 C20 H20A 120.1 . . ?
C21 C20 H20A 120.1 . . ?
N1 C21 C20 121.2(5) . . ?
N1 C21 C22 114.1(4) . . ?
C20 C21 C22 124.7(5) . . ?
N2 C22 C23 120.8(5) . . ?
N2 C22 C21 114.9(4) . . ?
C23 C22 C21 124.3(5) . . ?
C24 C23 C22 119.0(5) . . ?
C24 C23 H23A 120.5 . . ?
C22 C23 H23A 120.5 . . ?
C23 C24 C25 120.5(5) . . ?
C23 C24 H24A 119.7 . . ?
C25 C24 H24A 119.7 . . ?
C24 C25 C26 118.2(5) . . ?
C24 C25 H25A 120.9 . . ?
C26 C25 H25A 120.9 . . ?
N2 C26 C25 122.1(5) . . ?
N2 C26 H26A 118.9 . . ?
C25 C26 H26A 118.9 . . ?
N3 C27 C28 122.7(5) . . ?
N3 C27 H27A 118.7 . . ?
C28 C27 H27A 118.7 . . ?
C27 C28 C29 118.5(5) . . ?
C27 C28 H28A 120.8 . . ?
C29 C28 H28A 120.8 . . ?
C30 C29 C28 119.2(5) . . ?
C30 C29 H29A 120.4 . . ?
C28 C29 H29A 120.4 . . ?
C29 C30 C31 119.1(5) . . ?
C29 C30 H30A 120.5 . . ?
C31 C30 H30A 120.5 . . ?
N3 C31 C30 121.8(5) . . ?
N3 C31 C32 114.3(4) . . ?
C30 C31 C32 123.9(5) . . ?
N4 C32 C33 120.4(5) . . ?
N4 C32 C31 115.0(4) . . ?
C33 C32 C31 124.5(5) . . ?
C32 C33 C34 119.1(6) . . ?
C32 C33 H33A 120.5 . . ?
C34 C33 H33A 120.5 . . ?
C35 C34 C33 119.2(5) . . ?
C35 C34 H34A 120.4 . . ?
C33 C34 H34A 120.4 . . ?
C36 C35 C34 118.4(6) . . ?
C36 C35 H35A 120.8 . . ?
C34 C35 H35A 120.8 . . ?
N4 C36 C35 122.6(5) . . ?
N4 C36 H36A 118.7 . . ?
C35 C36 H36A 118.7 . . ?
C1S O1S H1S 109.5 . . ?
O1S C1S C2S 110.8(6) . . ?
O1S C1S H1SA 109.5 . . ?
C2S C1S H1SA 109.5 . . ?
O1S C1S H1SB 109.5 . . ?
C2S C1S H1SB 109.5 . . ?
H1SA C1S H1SB 108.1 . . ?
C1S C2S H2SA 109.5 . . ?
C1S C2S H2SB 109.5 . . ?
H2SA C2S H2SB 109.5 . . ?
C1S C2S H2SC 109.5 . . ?
H2SA C2S H2SC 109.5 . . ?
H2SB C2S H2SC 109.5 . . ?
C3S O2S H2S 109.5 . . ?
O2S C3S C4S 111.2(8) . . ?
O2S C3S H3SA 109.4 . . ?
C4S C3S H3SA 109.4 . . ?
O2S C3S H3SB 109.4 . . ?
C4S C3S H3SB 109.4 . . ?
H3SA C3S H3SB 108.0 . . ?
C3S C4S H4SA 109.5 . . ?
C3S C4S H4SB 109.5 . . ?
H4SA C4S H4SB 109.5 . . ?
C3S C4S H4SC 109.5 . . ?
H4SA C4S H4SC 109.5 . . ?
H4SB C4S H4SC 109.5 . . ?
C5S O3S H3S 109.5 . . ?
C6S C5S O3S 113.2(11) . . ?
C6S C5S H5SA 108.9 . . ?
O3S C5S H5SA 108.9 . . ?
C6S C5S H5SB 108.9 . . ?
O3S C5S H5SB 108.9 . . ?
H5SA C5S H5SB 107.7 . . ?
C5S C6S H6SA 109.5 . . ?
C5S C6S H6SB 109.5 . . ?
H6SA C6S H6SB 109.5 . . ?
C5S C6S H6SC 109.5 . . ?
H6SA C6S H6SC 109.5 . . ?
H6SB C6S H6SC 109.5 . . ?
C7S O4S H4S 109.5 . . ?
C8S C7S O4S 105.0(8) . . ?
C8S C7S H7SA 110.8 . . ?
O4S C7S H7SA 110.8 . . ?
C8S C7S H7SB 110.8 . . ?
O4S C7S H7SB 110.8 . . ?
H7SA C7S H7SB 108.8 . . ?
O4S C7S' C8S 109.0(16) . . ?
O4S C7S' H7SC 109.9 . . ?
C8S C7S' H7SC 109.9 . . ?
O4S C7S' H7SD 109.9 . . ?
C8S C7S' H7SD 109.9 . . ?
H7SC C7S' H7SD 108.3 . . ?
C7S C8S H8SA 109.0 . . ?
C7S C8S H8SB 110.1 . . ?
H8SA C8S H8SB 109.5 . . ?
C7S C8S H8SC 109.3 . . ?
H8SA C8S H8SC 109.5 . . ?
H8SB C8S H8SC 109.5 . . ?
C7S' C8S H8SD 109.1 . . ?
C7S' C8S H8SE 110.7 . . ?
H8SD C8S H8SE 109.5 . . ?
C7S' C8S H8SF 108.7 . . ?
H8SD C8S H8SF 109.5 . . ?
H8SE C8S H8SF 109.5 . . ?

loop_
_geom_bond_atom_site_label_1
_geom_bond_atom_site_label_2
_geom_bond_distance
_geom_bond_site_symmetry_2
_geom_bond_publ_flag
Cu1 O15 1.910(3) . ?
Cu1 O12 1.910(3) . ?
Cu1 O14 1.968(3) . ?
Cu1 O11 1.980(3) . ?
Cu1 Cu2 3.0283(10) . ?
Cu1 Cu3 3.0380(10) . ?
Cu2 O10 1.914(3) . ?
Cu2 O11 1.986(3) . ?
Cu2 N1 2.019(4) . ?
Cu2 N2 2.028(4) . ?
Cu2 O15 2.228(3) . ?
Cu3 O13 1.919(3) . ?
Cu3 O14 1.982(3) . ?
Cu3 N4 2.007(4) . ?
Cu3 N3 2.022(4) . ?
Cu3 O12 2.219(3) . ?
Si1 O6 1.611(4) . ?
Si1 O5 1.626(3) . ?
Si1 O1 1.643(4) . ?
Si1 C1 1.851(5) . ?
Si2 O2 1.610(4) . ?
Si2 O9 1.613(4) . ?
Si2 O1 1.633(4) . ?
Si2 C3 1.850(5) . ?
Si3 O10 1.597(4) . ?
Si3 O2 1.643(4) . ?
Si3 O3 1.650(4) . ?
Si3 C5 1.857(6) . ?
Si4 O11 1.617(3) . ?
Si4 O3 1.629(4) . ?
Si4 O4 1.638(4) . ?
Si4 C7 1.850(5) . ?
Si5 O12 1.610(3) . ?
Si5 O4 1.636(4) . ?
Si5 O5 1.642(3) . ?
Si5 C9 1.842(5) . ?
Si6 O13 1.593(3) . ?
Si6 O6 1.634(4) . ?
Si6 O7 1.657(3) . ?
Si6 C11 1.868(5) . ?
Si7 O14 1.625(3) . ?
Si7 O8 1.625(3) . ?
Si7 O7 1.644(3) . ?
Si7 C13 1.843(6) . ?
Si8 O15 1.599(3) . ?
Si8 O8 1.643(4) . ?
Si8 O9 1.646(4) . ?
Si8 C15 1.854(5) . ?
N1 C17 1.324(7) . ?
N1 C21 1.355(7) . ?
N2 C26 1.336(7) . ?
N2 C22 1.358(7) . ?
N3 C31 1.343(6) . ?
N3 C27 1.345(6) . ?
N4 C36 1.320(6) . ?
N4 C32 1.357(6) . ?
C1 C2 1.310(7) . ?
C1 H1A 0.9500 . ?
C2 H2A 0.9500 . ?
C2 H2B 0.9500 . ?
C3 C4 1.320(8) . ?
C3 H3A 0.9500 . ?
C4 H4A 0.9500 . ?
C4 H4B 0.9500 . ?
C5 C6' 1.263(17) . ?
C5 C6 1.281(10) . ?
C5 H5A 0.9499 . ?
C5 H5B 0.9600 . ?
C6 H6A 0.9500 . ?
C6 H6B 0.9500 . ?
C6' H6'A 0.9500 . ?
C6' H6'B 0.9500 . ?
C7 C8 1.291(8) . ?
C7 H7A 0.9500 . ?
C8 H8A 0.9500 . ?
C8 H8B 0.9500 . ?
C9 C10 1.292(8) . ?
C9 H9A 0.9500 . ?
C10 H10A 0.9500 . ?
C10 H10B 0.9500 . ?
C11 C12 1.300(7) . ?
C11 H11A 0.9500 . ?
C12 H12A 0.9500 . ?
C12 H12B 0.9500 . ?
C13 C14 1.274(8) . ?
C13 H13A 0.9500 . ?
C14 H14A 0.9500 . ?
C14 H14B 0.9500 . ?
C15 C16 1.291(7) . ?
C15 H15A 0.9500 . ?
C16 H16A 0.9500 . ?
C16 H16B 0.9500 . ?
C17 C18 1.402(8) . ?
C17 H17A 0.9500 . ?
C18 C19 1.391(10) . ?
C18 H18A 0.9500 . ?
C19 C20 1.353(9) . ?
C19 H19A 0.9500 . ?
C20 C21 1.385(8) . ?
C20 H20A 0.9500 . ?
C21 C22 1.467(8) . ?
C22 C23 1.402(7) . ?
C23 C24 1.364(9) . ?
C23 H23A 0.9500 . ?
C24 C25 1.379(9) . ?
C24 H24A 0.9500 . ?
C25 C26 1.395(7) . ?
C25 H25A 0.9500 . ?
C26 H26A 0.9500 . ?
C27 C28 1.382(7) . ?
C27 H27A 0.9500 . ?
C28 C29 1.386(8) . ?
C28 H28A 0.9500 . ?
C29 C30 1.386(8) . ?
C29 H29A 0.9500 . ?
C30 C31 1.388(7) . ?
C30 H30A 0.9500 . ?
C31 C32 1.494(7) . ?
C32 C33 1.380(7) . ?
C33 C34 1.400(9) . ?
C33 H33A 0.9500 . ?
C34 C35 1.382(9) . ?
C34 H34A 0.9500 . ?
C35 C36 1.379(7) . ?
C35 H35A 0.9500 . ?
C36 H36A 0.9500 . ?
O1S C1S 1.393(7) . ?
O1S H1S 0.8400 . ?
C1S C2S 1.500(9) . ?
C1S H1SA 0.9900 . ?
C1S H1SB 0.9900 . ?
C2S H2SA 0.9800 . ?
C2S H2SB 0.9800 . ?
C2S H2SC 0.9800 . ?
O2S C3S 1.448(10) . ?
O2S H2S 0.8400 . ?
C3S C4S 1.494(11) . ?
C3S H3SA 0.9900 . ?
C3S H3SB 0.9900 . ?
C4S H4SA 0.9800 . ?
C4S H4SB 0.9800 . ?
C4S H4SC 0.9800 . ?
O3S C5S 1.431(11) . ?
O3S H3S 0.8400 . ?
C5S C6S 1.385(13) . ?
C5S H5SA 0.9900 . ?
C5S H5SB 0.9900 . ?
C6S H6SA 0.9800 . ?
C6S H6SB 0.9800 . ?
C6S H6SC 0.9800 . ?
O4S C7S' 1.386(18) . ?
O4S C7S 1.490(11) . ?
O4S H4S 0.8400 . ?
C7S C8S 1.481(12) . ?
C7S H7SA 0.9900 . ?
C7S H7SB 0.9900 . ?
C7S' C8S 1.507(18) . ?
C7S' H7SC 0.9900 . ?
C7S' H7SD 0.9900 . ?
C8S H8SA 0.9801 . ?
C8S H8SB 0.9801 . ?
C8S H8SC 0.9798 . ?
C8S H8SD 0.9600 . ?
C8S H8SE 0.9600 . ?
C8S H8SF 0.9600 . ?

loop_
_geom_hbond_atom_site_label_D
_geom_hbond_atom_site_label_H
_geom_hbond_atom_site_label_A
_geom_hbond_distance_DH
_geom_hbond_distance_HA
_geom_hbond_distance_DA
_geom_hbond_angle_DHA
_geom_hbond_site_symmetry_A
_geom_hbond_publ_flag
O1S H1S O13 0.8400 1.8700 2.707(5) 175.00 . yes
O2S H2S O10 0.8400 1.8800 2.707(6) 170.00 . yes
O3S H3S O1S 0.8400 2.0800 2.868(10) 156.00 . yes
O4S H4S O2S 0.8400 2.0300 2.668(9) 132.00 . yes
